data_7231700
loop_
_publ_author_name
'He, Xiaohui'
'Tu, Guangshui'
'Zhang, Feng'
'Huang, Shengmei'
'Cheng, Changwen'
'Zhu, Chuanyi'
'Duan, Yapeng'
'Wang, Suli'
'Chen, Defu'

_publ_section_title
;
 Bis-(salicylaldehyde-benzhydrylimino)nickel complexes with different
 electron groups: crystal structure and their catalytic properties toward
 (co)polymerization of norbornene and 1-hexene
;
_journal_issue 63
_journal_name_full 'RSC Advances'
_journal_page_first 36298
_journal_paper_doi 10.1039/C8RA06561F
_journal_volume 8
_journal_year 2018
_chemical_formula_moiety 'C48 H46 Cl4 N2 Ni O4, C40 H30 Cl4 N2 Ni O2'
_chemical_formula_sum 'C88 H76 Cl8 N4 Ni2 O6'
_chemical_formula_weight 1686.51
_chemical_name_systematic
; 
 ? 
;
_space_group_IT_number 2
_symmetry_cell_setting triclinic
_symmetry_space_group_name_Hall '-P 1'
_symmetry_space_group_name_H-M 'P -1'
_atom_sites_solution_hydrogens geom
_atom_sites_solution_primary direct
_atom_sites_solution_secondary difmap
_audit_creation_method SHELXL-97
_audit_update_record
;
2018-05-18 deposited with the CCDC.
2018-10-19 downloaded from the CCDC.
;
_cell_angle_alpha 73.923(2)
_cell_angle_beta 74.3970(10)
_cell_angle_gamma 81.837(2)
_cell_formula_units_Z 1
_cell_length_a 9.1018(10)
_cell_length_b 13.8097(15)
_cell_length_c 16.5217(17)
_cell_measurement_reflns_used 1685
_cell_measurement_temperature 296(2)
_cell_measurement_theta_max 21.51
_cell_measurement_theta_min 2.27
_cell_volume 1916.8(4)
_computing_cell_refinement 'Bruker SMART'
_computing_data_collection 'Bruker SMART'
_computing_data_reduction 'Bruker SAINT'
_computing_molecular_graphics 'Bruker SHELXTL'
_computing_publication_material 'Bruker SHELXTL'
_computing_structure_refinement 'SHELXL-97 (Sheldrick, 1997)'
_computing_structure_solution 'SHELXS-97 (Sheldrick, 1990)'
_diffrn_ambient_temperature 296(2)
_diffrn_measured_fraction_theta_full 0.981
_diffrn_measured_fraction_theta_max 0.981
_diffrn_measurement_device_type 'CCD area detector'
_diffrn_measurement_method 'phi and omega scans'
_diffrn_radiation_monochromator graphite
_diffrn_radiation_source 'fine-focus sealed tube'
_diffrn_radiation_type MoK\a
_diffrn_radiation_wavelength 0.71073
_diffrn_reflns_av_R_equivalents 0.0753
_diffrn_reflns_av_sigmaI/netI 0.1509
_diffrn_reflns_limit_h_max 11
_diffrn_reflns_limit_h_min -11
_diffrn_reflns_limit_k_max 17
_diffrn_reflns_limit_k_min -17
_diffrn_reflns_limit_l_max 21
_diffrn_reflns_limit_l_min -20
_diffrn_reflns_number 17280
_diffrn_reflns_theta_full 27.42
_diffrn_reflns_theta_max 27.42
_diffrn_reflns_theta_min 2.27
_exptl_absorpt_coefficient_mu 0.829
_exptl_absorpt_correction_T_max 0.883
_exptl_absorpt_correction_T_min 0.820
_exptl_absorpt_correction_type multi-scan
_exptl_absorpt_process_details sadabs
_exptl_crystal_density_diffrn 1.461
_exptl_crystal_density_meas 0
_exptl_crystal_density_method 'not measured'
_exptl_crystal_F_000 872.0
_exptl_crystal_size_max 0.25
_exptl_crystal_size_mid 0.20
_exptl_crystal_size_min 0.15
_refine_diff_density_max 0.711
_refine_diff_density_min -0.541
_refine_diff_density_rms 0.075
_refine_ls_extinction_method none
_refine_ls_goodness_of_fit_ref 1.167
_refine_ls_hydrogen_treatment constr
_refine_ls_matrix_type full
_refine_ls_number_parameters 490
_refine_ls_number_reflns 8567
_refine_ls_number_restraints 0
_refine_ls_restrained_S_all 1.167
_refine_ls_R_factor_all 0.1887
_refine_ls_R_factor_gt 0.0702
_refine_ls_shift/su_max 0.000
_refine_ls_shift/su_mean 0.000
_refine_ls_structure_factor_coef Fsqd
_refine_ls_weighting_details 'calc w=1/[\s^2^(Fo^2^)+(0.0100P)^2^+0.0000P] where P=(Fo^2^+2Fc^2^)/3'
_refine_ls_weighting_scheme calc
_refine_ls_wR_factor_gt 0.0762
_refine_ls_wR_factor_ref 0.0905
_reflns_number_gt 3708
_reflns_number_total 8567
_reflns_threshold_expression >2sigma(I)
_cod_data_source_file c8ra06561f2.cif
_cod_data_source_block t_CCDC4
_cod_depositor_comments
;
The following automatic conversions were performed:

'_symmetry_cell_setting' value 'Triclinic' changed to 'triclinic'
according to
/home/data/users/saulius/crontab/automatic-downloads/rss-feeds/RSC/lib/dictionaries/cif_core.dic
dictionary named 'cif_core.dic' version 2.4.2 from 2011-04-26.

Automatic conversion script
Id: cif_fix_values 4973 2017-02-22 13:04:09Z antanas 
;
_cod_original_sg_symbol_Hall '-P 1   '
_cod_original_sg_symbol_H-M 'P -1 '
_cod_database_code 7231700

loop_
_symmetry_equiv_pos_as_xyz
'x, y, z'
'-x, -y, -z'

loop_
_atom_site_label
_atom_site_type_symbol
_atom_site_fract_x
_atom_site_fract_y
_atom_site_fract_z
_atom_site_U_iso_or_equiv
_atom_site_adp_type
_atom_site_occupancy
_atom_site_symmetry_multiplicity
_atom_site_calc_flag
_atom_site_refinement_flags
Ni1 Ni 0.5000 0.0000 0.5000 0.0387(2) Uani 1 2 d S
Ni2 Ni 1.0000 0.5000 0.0000 0.0368(2) Uani 1 2 d S
Cl1 Cl 0.90616(15) -0.23708(11) 0.43159(9) 0.0808(5) Uani 1 1 d .
Cl2 Cl 1.21277(12) -0.13886(9) 0.62861(7) 0.0546(4) Uani 1 1 d .
Cl3 Cl 1.43029(15) 0.27403(11) -0.08819(10) 0.0931(5) Uani 1 1 d .
Cl4 Cl 1.20267(16) -0.03958(10) 0.16805(9) 0.0820(5) Uani 1 1 d .
C1 C 0.3262(7) -0.0787(4) 0.8632(4) 0.0825(19) Uani 1 1 d .
H1A H 0.3524 -0.1452 0.8900 0.099 Uiso 1 1 calc R
C2 C 0.2178(7) -0.0234(5) 0.9093(4) 0.0786(18) Uani 1 1 d .
H2A H 0.1707 -0.0507 0.9672 0.094 Uiso 1 1 calc R
C3 C 0.1801(6) 0.0731(5) 0.8685(4) 0.0805(19) Uani 1 1 d .
H3A H 0.1053 0.1123 0.8985 0.097 Uiso 1 1 calc R
C4 C 0.2512(6) 0.1132(4) 0.7835(4) 0.0717(17) Uani 1 1 d .
H4A H 0.2233 0.1794 0.7567 0.086 Uiso 1 1 calc R
C5 C 0.3638(5) 0.0576(4) 0.7364(3) 0.0430(13) Uani 1 1 d .
C6 C 0.3981(6) -0.0393(4) 0.7782(4) 0.0697(17) Uani 1 1 d .
H6A H 0.4716 -0.0795 0.7486 0.084 Uiso 1 1 calc R
C7 C 0.4332(5) 0.1089(3) 0.6430(3) 0.0393(12) Uani 1 1 d .
H7A H 0.3479 0.1290 0.6147 0.047 Uiso 1 1 calc R
C8 C 0.6015(6) 0.3614(4) 0.5310(4) 0.0647(16) Uani 1 1 d .
H8A H 0.6130 0.4066 0.4766 0.078 Uiso 1 1 calc R
C9 C 0.6558(6) 0.3815(4) 0.5937(4) 0.0708(17) Uani 1 1 d .
H9A H 0.7037 0.4406 0.5826 0.085 Uiso 1 1 calc R
C10 C 0.6384(6) 0.3128(4) 0.6739(4) 0.0668(17) Uani 1 1 d .
H10A H 0.6751 0.3259 0.7169 0.080 Uiso 1 1 calc R
C11 C 0.5679(5) 0.2259(4) 0.6906(3) 0.0548(14) Uani 1 1 d .
H11A H 0.5589 0.1799 0.7445 0.066 Uiso 1 1 calc R
C12 C 0.5101(5) 0.2055(3) 0.6286(3) 0.0369(12) Uani 1 1 d .
C13 C 0.5302(5) 0.2742(4) 0.5487(3) 0.0488(13) Uani 1 1 d .
H13A H 0.4942 0.2610 0.5054 0.059 Uiso 1 1 calc R
N1 N 0.5416(4) 0.0395(3) 0.5945(2) 0.0394(10) Uani 1 1 d .
C15 C 0.6691(5) 0.0148(3) 0.6184(3) 0.0396(12) Uani 1 1 d .
H15A H 0.6397 -0.0120 0.6808 0.048 Uiso 1 1 calc R
H15B H 0.7130 0.0782 0.6089 0.048 Uiso 1 1 calc R
C16 C 0.7950(5) -0.0522(3) 0.5878(3) 0.0324(11) Uani 1 1 d .
C17 C 0.9256(5) -0.0623(3) 0.6196(3) 0.0373(11) Uani 1 1 d .
H17A H 0.9300 -0.0261 0.6585 0.045 Uiso 1 1 calc R
C18 C 1.0470(5) -0.1263(3) 0.5924(3) 0.0376(12) Uani 1 1 d .
C19 C 1.0404(5) -0.1799(3) 0.5346(3) 0.0419(12) Uani 1 1 d .
H19A H 1.1230 -0.2235 0.5167 0.050 Uiso 1 1 calc R
C20 C 0.9122(5) -0.1692(3) 0.5035(3) 0.0396(12) Uani 1 1 d .
C21 C 0.7828(5) -0.1048(3) 0.5294(3) 0.0348(11) Uani 1 1 d .
O1 O 0.6626(3) -0.0966(2) 0.49916(17) 0.0436(8) Uani 1 1 d .
C23 C 0.7431(7) 0.4294(4) -0.1606(4) 0.100(2) Uani 1 1 d .
H23A H 0.7808 0.4649 -0.2208 0.120 Uiso 1 1 calc R
H23B H 0.6350 0.4215 -0.1509 0.120 Uiso 1 1 calc R
C24 C 0.7652(5) 0.4879(4) -0.1033(3) 0.0666(17) Uani 1 1 d .
H24A H 0.8002 0.5537 -0.1367 0.080 Uiso 1 1 calc R
H24B H 0.6703 0.4975 -0.0613 0.080 Uiso 1 1 calc R
O3 O 0.8775(3) 0.4300(2) -0.06081(19) 0.0546(9) Uani 1 1 d .
C26 C 0.9088(6) 0.3340(4) -0.0801(3) 0.0737(17) Uani 1 1 d .
H26A H 0.8783 0.2815 -0.0273 0.088 Uiso 1 1 calc R
H26B H 1.0177 0.3226 -0.1035 0.088 Uiso 1 1 calc R
C27 C 0.8268(7) 0.3292(5) -0.1422(4) 0.109(2) Uani 1 1 d .
H27A H 0.7565 0.2761 -0.1180 0.130 Uiso 1 1 calc R
H27B H 0.8970 0.3167 -0.1946 0.130 Uiso 1 1 calc R
C31 C 0.4135(6) 0.3146(4) 0.3213(4) 0.0782(19) Uani 1 1 d .
H31A H 0.3613 0.2984 0.3794 0.094 Uiso 1 1 calc R
C32 C 0.3634(6) 0.2863(4) 0.2614(4) 0.0697(18) Uani 1 1 d .
H32A H 0.2745 0.2525 0.2785 0.084 Uiso 1 1 calc R
C33 C 0.4423(6) 0.3070(4) 0.1768(4) 0.0640(16) Uani 1 1 d .
H33A H 0.4093 0.2857 0.1363 0.077 Uiso 1 1 calc R
C34 C 0.5714(5) 0.3600(4) 0.1514(3) 0.0546(14) Uani 1 1 d .
H34A H 0.6234 0.3759 0.0931 0.065 Uiso 1 1 calc R
C35 C 0.6250(5) 0.3896(3) 0.2104(3) 0.0397(12) Uani 1 1 d .
C36 C 0.5418(6) 0.3672(4) 0.2948(3) 0.0589(14) Uani 1 1 d .
H36A H 0.5736 0.3885 0.3356 0.071 Uiso 1 1 calc R
C37 C 0.7649(5) 0.4521(3) 0.1785(3) 0.0378(12) Uani 1 1 d .
H37A H 0.7326 0.5176 0.1439 0.045 Uiso 1 1 calc R
C38 C 0.9650(5) 0.4375(4) 0.3576(3) 0.0542(14) Uani 1 1 d .
H38A H 1.0354 0.3945 0.3849 0.065 Uiso 1 1 calc R
C39 C 0.9057(6) 0.5251(4) 0.3824(3) 0.0617(15) Uani 1 1 d .
H39A H 0.9348 0.5418 0.4264 0.074 Uiso 1 1 calc R
C40 C 0.8026(6) 0.5872(4) 0.3407(3) 0.0641(15) Uani 1 1 d .
H40A H 0.7622 0.6470 0.3562 0.077 Uiso 1 1 calc R
C41 C 0.7579(5) 0.5617(4) 0.2756(3) 0.0571(15) Uani 1 1 d .
H41A H 0.6865 0.6039 0.2487 0.069 Uiso 1 1 calc R
C42 C 0.8182(5) 0.4748(3) 0.2510(3) 0.0384(12) Uani 1 1 d .
C43 C 0.9205(5) 0.4130(3) 0.2925(3) 0.0460(13) Uani 1 1 d .
H43A H 0.9610 0.3533 0.2766 0.055 Uiso 1 1 calc R
N2 N 0.8956(4) 0.4093(3) 0.1190(2) 0.0372(9) Uani 1 1 d .
C45 C 0.9287(5) 0.3136(3) 0.1435(3) 0.0419(12) Uani 1 1 d .
H45A H 0.8388 0.2822 0.1451 0.050 Uiso 1 1 calc R
H45B H 0.9335 0.3013 0.2035 0.050 Uiso 1 1 calc R
C46 C 1.0570(5) 0.2530(3) 0.1051(3) 0.0399(12) Uani 1 1 d .
C47 C 1.0679(5) 0.1506(3) 0.1460(3) 0.0492(13) Uani 1 1 d .
H47A H 0.9914 0.1239 0.1941 0.059 Uiso 1 1 calc R
C48 C 1.1893(6) 0.0888(3) 0.1165(3) 0.0496(14) Uani 1 1 d .
C49 C 1.3026(5) 0.1275(4) 0.0438(3) 0.0548(14) Uani 1 1 d .
H49A H 1.3851 0.0855 0.0231 0.066 Uiso 1 1 calc R
C50 C 1.2917(5) 0.2275(4) 0.0033(3) 0.0449(13) Uani 1 1 d .
C51 C 1.1699(5) 0.2972(3) 0.0315(3) 0.0352(11) Uani 1 1 d .
O2 O 1.1668(3) 0.3910(2) -0.00966(18) 0.0424(8) Uani 1 1 d .

loop_
_atom_site_aniso_label
_atom_site_aniso_U_11
_atom_site_aniso_U_22
_atom_site_aniso_U_33
_atom_site_aniso_U_23
_atom_site_aniso_U_13
_atom_site_aniso_U_12
Ni1 0.0415(6) 0.0392(6) 0.0404(6) -0.0177(5) -0.0130(5) 0.0029(4)
Ni2 0.0385(6) 0.0329(5) 0.0396(6) -0.0113(5) -0.0098(4) 0.0010(4)
Cl1 0.0738(10) 0.0914(12) 0.1103(13) -0.0761(10) -0.0447(9) 0.0325(8)
Cl2 0.0354(7) 0.0722(10) 0.0569(9) -0.0122(7) -0.0156(6) -0.0053(6)
Cl3 0.0621(10) 0.0787(11) 0.1045(13) -0.0174(10) 0.0233(9) 0.0097(8)
Cl4 0.1158(13) 0.0417(9) 0.0842(12) -0.0135(8) -0.0324(9) 0.0200(8)
C1 0.094(5) 0.067(4) 0.063(5) -0.008(4) 0.008(4) 0.001(4)
C2 0.083(5) 0.093(5) 0.052(4) -0.026(4) 0.016(4) -0.029(4)
C3 0.078(4) 0.084(5) 0.071(5) -0.040(4) 0.014(4) 0.000(4)
C4 0.080(4) 0.060(4) 0.058(4) -0.018(4) 0.005(3) 0.010(3)
C5 0.036(3) 0.053(4) 0.044(4) -0.025(3) -0.001(3) -0.004(3)
C6 0.080(4) 0.060(4) 0.053(4) -0.018(3) 0.011(3) 0.000(3)
C7 0.035(3) 0.050(3) 0.036(3) -0.025(3) -0.005(2) 0.009(2)
C8 0.071(4) 0.057(4) 0.057(4) -0.014(3) -0.003(3) 0.001(3)
C9 0.070(4) 0.059(4) 0.084(5) -0.033(4) 0.002(4) -0.017(3)
C10 0.076(4) 0.073(4) 0.069(5) -0.038(4) -0.027(4) -0.004(4)
C11 0.067(4) 0.049(4) 0.053(4) -0.022(3) -0.020(3) 0.007(3)
C12 0.037(3) 0.042(3) 0.039(3) -0.026(3) -0.011(3) 0.012(2)
C13 0.053(3) 0.055(4) 0.042(4) -0.023(3) -0.013(3) 0.009(3)
N1 0.039(2) 0.046(3) 0.035(3) -0.014(2) -0.013(2) 0.006(2)
C15 0.053(3) 0.028(3) 0.027(3) 0.007(2) 0.000(3) -0.014(2)
C16 0.033(3) 0.032(3) 0.029(3) -0.010(2) -0.003(2) 0.004(2)
C17 0.039(3) 0.040(3) 0.034(3) -0.009(2) -0.009(2) -0.004(2)
C18 0.038(3) 0.040(3) 0.033(3) -0.004(2) -0.008(2) -0.007(2)
C19 0.033(3) 0.036(3) 0.054(3) -0.015(3) -0.008(3) 0.008(2)
C20 0.041(3) 0.032(3) 0.049(3) -0.019(2) -0.011(3) 0.002(2)
C21 0.040(3) 0.032(3) 0.033(3) -0.008(2) -0.010(2) -0.002(2)
O1 0.048(2) 0.040(2) 0.054(2) -0.0236(17) -0.0249(18) 0.0085(16)
C23 0.132(6) 0.081(5) 0.117(6) -0.012(4) -0.085(5) -0.025(4)
C24 0.062(4) 0.083(4) 0.072(4) -0.033(4) -0.041(3) 0.012(3)
O3 0.063(2) 0.053(2) 0.061(2) -0.019(2) -0.0318(19) -0.0023(19)
C26 0.104(5) 0.059(4) 0.079(4) -0.031(3) -0.044(4) -0.002(3)
C27 0.107(5) 0.122(6) 0.146(7) -0.076(5) -0.078(5) 0.006(5)
C31 0.059(4) 0.113(5) 0.057(4) 0.003(4) -0.015(3) -0.037(4)
C32 0.056(4) 0.050(4) 0.092(5) 0.009(4) -0.021(4) -0.013(3)
C33 0.054(4) 0.061(4) 0.094(5) -0.029(4) -0.037(4) 0.000(3)
C34 0.045(3) 0.073(4) 0.052(4) -0.022(3) -0.017(3) -0.004(3)
C35 0.040(3) 0.035(3) 0.042(3) -0.007(3) -0.012(3) 0.005(2)
C36 0.052(3) 0.076(4) 0.044(4) -0.002(3) -0.010(3) -0.021(3)
C37 0.035(3) 0.031(3) 0.042(3) -0.011(2) -0.002(2) 0.005(2)
C38 0.065(4) 0.048(4) 0.057(4) -0.016(3) -0.026(3) -0.003(3)
C39 0.078(4) 0.063(4) 0.058(4) -0.030(3) -0.024(3) -0.004(3)
C40 0.074(4) 0.048(4) 0.080(4) -0.039(3) -0.015(3) 0.007(3)
C41 0.052(3) 0.057(4) 0.070(4) -0.028(3) -0.022(3) 0.009(3)
C42 0.040(3) 0.037(3) 0.037(3) -0.016(3) -0.002(2) -0.002(2)
C43 0.056(3) 0.036(3) 0.053(4) -0.020(3) -0.016(3) -0.002(3)
N2 0.044(2) 0.033(2) 0.036(2) -0.015(2) -0.0081(19) 0.0039(19)
C45 0.051(3) 0.051(3) 0.040(3) -0.021(3) -0.029(3) -0.003(3)
C46 0.046(3) 0.033(3) 0.041(3) -0.013(3) -0.013(3) 0.012(2)
C47 0.062(4) 0.039(3) 0.044(3) -0.009(3) -0.013(3) 0.003(3)
C48 0.066(4) 0.034(3) 0.053(4) -0.011(3) -0.028(3) 0.012(3)
C49 0.055(4) 0.051(4) 0.063(4) -0.028(3) -0.019(3) 0.018(3)
C50 0.040(3) 0.046(3) 0.045(3) -0.013(3) -0.008(3) 0.006(3)
C51 0.037(3) 0.037(3) 0.035(3) -0.014(3) -0.013(2) 0.006(2)
O2 0.042(2) 0.036(2) 0.045(2) -0.0086(17) -0.0070(16) 0.0021(16)

loop_
_atom_type_symbol
_atom_type_description
_atom_type_scat_dispersion_real
_atom_type_scat_dispersion_imag
_atom_type_scat_source
C C 0.0033 0.0016 'International Tables Vol C Tables 4.2.6.8 and 6.1.1.4'
H H 0.0000 0.0000 'International Tables Vol C Tables 4.2.6.8 and 6.1.1.4'
Cl Cl 0.1484 0.1585 'International Tables Vol C Tables 4.2.6.8 and 6.1.1.4'
N N 0.0061 0.0033 'International Tables Vol C Tables 4.2.6.8 and 6.1.1.4'
Ni Ni 0.3393 1.1124 'International Tables Vol C Tables 4.2.6.8 and 6.1.1.4'
O O 0.0106 0.0060 'International Tables Vol C Tables 4.2.6.8 and 6.1.1.4'

loop_
_geom_angle_atom_site_label_1
_geom_angle_atom_site_label_2
_geom_angle_atom_site_label_3
_geom_angle
_geom_angle_site_symmetry_1
_geom_angle_site_symmetry_3
O1 Ni1 O1 180.00(18) 2_656 .
O1 Ni1 N1 88.31(13) 2_656 .
O1 Ni1 N1 91.69(13) . .
O1 Ni1 N1 91.69(13) 2_656 2_656
O1 Ni1 N1 88.31(13) . 2_656
N1 Ni1 N1 180.000(1) . 2_656
O2 Ni2 O2 180.00(13) 2_765 .
O2 Ni2 N2 88.04(12) 2_765 2_765
O2 Ni2 N2 91.96(12) . 2_765
O2 Ni2 N2 91.96(12) 2_765 .
O2 Ni2 N2 88.04(12) . .
N2 Ni2 N2 180.00(14) 2_765 .
O2 Ni2 O3 89.30(12) 2_765 2_765
O2 Ni2 O3 90.70(12) . 2_765
N2 Ni2 O3 88.54(12) 2_765 2_765
N2 Ni2 O3 91.46(12) . 2_765
O2 Ni2 O3 90.70(12) 2_765 .
O2 Ni2 O3 89.30(12) . .
N2 Ni2 O3 91.46(12) 2_765 .
N2 Ni2 O3 88.54(12) . .
O3 Ni2 O3 180.00(11) 2_765 .
C2 C1 C6 121.8(6) . .
C2 C1 H1A 119.1 . .
C6 C1 H1A 119.1 . .
C1 C2 C3 118.0(6) . .
C1 C2 H2A 121.0 . .
C3 C2 H2A 121.0 . .
C2 C3 C4 120.7(6) . .
C2 C3 H3A 119.7 . .
C4 C3 H3A 119.7 . .
C3 C4 C5 121.6(5) . .
C3 C4 H4A 119.2 . .
C5 C4 H4A 119.2 . .
C6 C5 C4 116.7(5) . .
C6 C5 C7 126.1(5) . .
C4 C5 C7 117.1(5) . .
C5 C6 C1 121.2(5) . .
C5 C6 H6A 119.4 . .
C1 C6 H6A 119.4 . .
N1 C7 C5 113.3(4) . .
N1 C7 C12 109.1(3) . .
C5 C7 C12 115.7(4) . .
N1 C7 H7A 106.0 . .
C5 C7 H7A 106.0 . .
C12 C7 H7A 106.0 . .
C9 C8 C13 119.6(5) . .
C9 C8 H8A 120.2 . .
C13 C8 H8A 120.2 . .
C8 C9 C10 119.2(5) . .
C8 C9 H9A 120.4 . .
C10 C9 H9A 120.4 . .
C11 C10 C9 120.7(5) . .
C11 C10 H10A 119.7 . .
C9 C10 H10A 119.7 . .
C10 C11 C12 120.9(5) . .
C10 C11 H11A 119.6 . .
C12 C11 H11A 119.6 . .
C11 C12 C13 117.6(5) . .
C11 C12 C7 123.1(5) . .
C13 C12 C7 119.2(4) . .
C8 C13 C12 122.0(5) . .
C8 C13 H13A 119.0 . .
C12 C13 H13A 119.0 . .
C15 N1 C7 113.4(3) . .
C15 N1 Ni1 123.5(3) . .
C7 N1 Ni1 122.9(3) . .
N1 C15 C16 128.0(4) . .
N1 C15 H15A 105.3 . .
C16 C15 H15A 105.3 . .
N1 C15 H15B 105.3 . .
C16 C15 H15B 105.3 . .
H15A C15 H15B 106.0 . .
C21 C16 C17 122.6(4) . .
C21 C16 C15 119.8(4) . .
C17 C16 C15 117.6(4) . .
C18 C17 C16 119.1(4) . .
C18 C17 H17A 120.5 . .
C16 C17 H17A 120.5 . .
C17 C18 C19 120.5(4) . .
C17 C18 Cl2 120.4(4) . .
C19 C18 Cl2 119.1(4) . .
C20 C19 C18 120.1(4) . .
C20 C19 H19A 120.0 . .
C18 C19 H19A 120.0 . .
C19 C20 C21 122.2(4) . .
C19 C20 Cl1 119.3(3) . .
C21 C20 Cl1 118.5(3) . .
O1 C21 C16 123.6(4) . .
O1 C21 C20 120.8(4) . .
C16 C21 C20 115.6(4) . .
C21 O1 Ni1 130.0(3) . .
C24 C23 C27 109.1(4) . .
C24 C23 H23A 109.9 . .
C27 C23 H23A 109.9 . .
C24 C23 H23B 109.9 . .
C27 C23 H23B 109.9 . .
H23A C23 H23B 108.3 . .
O3 C24 C23 105.7(4) . .
O3 C24 H24A 110.6 . .
C23 C24 H24A 110.6 . .
O3 C24 H24B 110.6 . .
C23 C24 H24B 110.6 . .
H24A C24 H24B 108.7 . .
C26 O3 C24 109.8(3) . .
C26 O3 Ni2 129.1(3) . .
C24 O3 Ni2 120.1(3) . .
O3 C26 C27 110.2(4) . .
O3 C26 H26A 109.6 . .
C27 C26 H26A 109.6 . .
O3 C26 H26B 109.6 . .
C27 C26 H26B 109.6 . .
H26A C26 H26B 108.1 . .
C26 C27 C23 104.5(5) . .
C26 C27 H27A 110.9 . .
C23 C27 H27A 110.9 . .
C26 C27 H27B 110.9 . .
C23 C27 H27B 110.9 . .
H27A C27 H27B 108.9 . .
C32 C31 C36 119.1(6) . .
C32 C31 H31A 120.5 . .
C36 C31 H31A 120.5 . .
C31 C32 C33 120.6(6) . .
C31 C32 H32A 119.7 . .
C33 C32 H32A 119.7 . .
C32 C33 C34 119.5(5) . .
C32 C33 H33A 120.3 . .
C34 C33 H33A 120.3 . .
C35 C34 C33 121.3(5) . .
C35 C34 H34A 119.3 . .
C33 C34 H34A 119.3 . .
C36 C35 C34 117.1(5) . .
C36 C35 C37 123.4(4) . .
C34 C35 C37 119.3(5) . .
C35 C36 C31 122.4(5) . .
C35 C36 H36A 118.8 . .
C31 C36 H36A 118.8 . .
N2 C37 C42 110.6(3) . .
N2 C37 C35 113.4(3) . .
C42 C37 C35 114.1(4) . .
N2 C37 H37A 106.0 . .
C42 C37 H37A 106.0 . .
C35 C37 H37A 106.0 . .
C39 C38 C43 120.4(5) . .
C39 C38 H38A 119.8 . .
C43 C38 H38A 119.8 . .
C40 C39 C38 118.4(5) . .
C40 C39 H39A 120.8 . .
C38 C39 H39A 120.8 . .
C39 C40 C41 120.8(5) . .
C39 C40 H40A 119.6 . .
C41 C40 H40A 119.6 . .
C42 C41 C40 120.4(5) . .
C42 C41 H41A 119.8 . .
C40 C41 H41A 119.8 . .
C43 C42 C41 118.9(5) . .
C43 C42 C37 123.6(4) . .
C41 C42 C37 117.5(4) . .
C42 C43 C38 121.1(4) . .
C42 C43 H43A 119.4 . .
C38 C43 H43A 119.4 . .
C45 N2 C37 115.8(4) . .
C45 N2 Ni2 123.8(3) . .
C37 N2 Ni2 120.2(3) . .
N2 C45 C46 128.6(4) . .
N2 C45 H45A 105.1 . .
C46 C45 H45A 105.1 . .
N2 C45 H45B 105.1 . .
C46 C45 H45B 105.1 . .
H45A C45 H45B 105.9 . .
C47 C46 C51 121.8(4) . .
C47 C46 C45 117.0(4) . .
C51 C46 C45 121.2(4) . .
C48 C47 C46 120.8(5) . .
C48 C47 H47A 119.6 . .
C46 C47 H47A 119.6 . .
C47 C48 C49 120.1(4) . .
C47 C48 Cl4 120.7(4) . .
C49 C48 Cl4 119.2(4) . .
C50 C49 C48 119.3(4) . .
C50 C49 H49A 120.4 . .
C48 C49 H49A 120.4 . .
C49 C50 C51 123.8(5) . .
C49 C50 Cl3 118.9(4) . .
C51 C50 Cl3 117.3(4) . .
O2 C51 C46 125.1(4) . .
O2 C51 C50 120.7(4) . .
C46 C51 C50 114.2(4) . .
C51 O2 Ni2 130.2(3) . .

loop_
_geom_bond_atom_site_label_1
_geom_bond_atom_site_label_2
_geom_bond_distance
_geom_bond_site_symmetry_2
Ni1 O1 1.846(3) 2_656
Ni1 O1 1.846(3) .
Ni1 N1 1.931(3) .
Ni1 N1 1.931(3) 2_656
Ni2 O2 1.987(3) 2_765
Ni2 O2 1.987(3) .
Ni2 N2 2.075(3) 2_765
Ni2 N2 2.075(3) .
Ni2 O3 2.153(3) 2_765
Ni2 O3 2.153(3) .
Cl1 C20 1.721(4) .
Cl2 C18 1.737(4) .
Cl3 C50 1.719(4) .
Cl4 C48 1.744(4) .
C1 C2 1.357(6) .
C1 C6 1.372(6) .
C1 H1A 0.9300 .
C2 C3 1.359(6) .
C2 H2A 0.9300 .
C3 C4 1.371(6) .
C3 H3A 0.9300 .
C4 C5 1.388(6) .
C4 H4A 0.9300 .
C5 C6 1.360(6) .
C5 C7 1.509(5) .
C6 H6A 0.9300 .
C7 N1 1.505(5) .
C7 C12 1.525(5) .
C7 H7A 0.9800 .
C8 C9 1.366(6) .
C8 C13 1.372(6) .
C8 H8A 0.9300 .
C9 C10 1.384(6) .
C9 H9A 0.9300 .
C10 C11 1.367(6) .
C10 H10A 0.9300 .
C11 C12 1.377(5) .
C11 H11A 0.9300 .
C12 C13 1.380(5) .
C13 H13A 0.9300 .
N1 C15 1.295(4) .
C15 C16 1.440(5) .
C15 H15A 0.9700 .
C15 H15B 0.9700 .
C16 C21 1.392(5) .
C16 C17 1.398(5) .
C17 C18 1.371(5) .
C17 H17A 0.9300 .
C18 C19 1.378(5) .
C19 C20 1.371(5) .
C19 H19A 0.9300 .
C20 C21 1.415(5) .
C21 O1 1.299(4) .
C23 C24 1.471(6) .
C23 C27 1.477(6) .
C23 H23A 0.9700 .
C23 H23B 0.9700 .
C24 O3 1.421(4) .
C24 H24A 0.9700 .
C24 H24B 0.9700 .
O3 C26 1.420(5) .
C26 C27 1.442(6) .
C26 H26A 0.9700 .
C26 H26B 0.9700 .
C27 H27A 0.9700 .
C27 H27B 0.9700 .
C31 C32 1.358(6) .
C31 C36 1.369(6) .
C31 H31A 0.9300 .
C32 C33 1.360(6) .
C32 H32A 0.9300 .
C33 C34 1.379(6) .
C33 H33A 0.9300 .
C34 C35 1.375(5) .
C34 H34A 0.9300 .
C35 C36 1.368(6) .
C35 C37 1.530(5) .
C36 H36A 0.9300 .
C37 N2 1.491(4) .
C37 C42 1.528(5) .
C37 H37A 0.9800 .
C38 C39 1.375(6) .
C38 C43 1.383(5) .
C38 H38A 0.9300 .
C39 C40 1.372(6) .
C39 H39A 0.9300 .
C40 C41 1.390(5) .
C40 H40A 0.9300 .
C41 C42 1.367(5) .
C41 H41A 0.9300 .
C42 C43 1.363(5) .
C43 H43A 0.9300 .
N2 C45 1.288(4) .
C45 C46 1.444(5) .
C45 H45A 0.9700 .
C45 H45B 0.9700 .
C46 C47 1.390(5) .
C46 C51 1.415(5) .
C47 C48 1.364(5) .
C47 H47A 0.9300 .
C48 C49 1.388(6) .
C49 C50 1.361(5) .
C49 H49A 0.9300 .
C50 C51 1.428(5) .
C51 O2 1.286(4) .

loop_
_geom_torsion_atom_site_label_1
_geom_torsion_atom_site_label_2
_geom_torsion_atom_site_label_3
_geom_torsion_atom_site_label_4
_geom_torsion
_geom_torsion_site_symmetry_1
C6 C1 C2 C3 0.8(9) .
C1 C2 C3 C4 -0.8(9) .
C2 C3 C4 C5 -0.2(9) .
C3 C4 C5 C6 1.2(8) .
C3 C4 C5 C7 179.4(5) .
C4 C5 C6 C1 -1.2(8) .
C7 C5 C6 C1 -179.1(5) .
C2 C1 C6 C5 0.2(9) .
C6 C5 C7 N1 4.2(6) .
C4 C5 C7 N1 -173.8(4) .
C6 C5 C7 C12 -122.9(5) .
C4 C5 C7 C12 59.1(5) .
C13 C8 C9 C10 0.5(8) .
C8 C9 C10 C11 -0.1(8) .
C9 C10 C11 C12 -1.2(8) .
C10 C11 C12 C13 2.0(7) .
C10 C11 C12 C7 178.8(4) .
N1 C7 C12 C11 -104.4(4) .
C5 C7 C12 C11 24.8(6) .
N1 C7 C12 C13 72.3(5) .
C5 C7 C12 C13 -158.4(4) .
C9 C8 C13 C12 0.4(7) .
C11 C12 C13 C8 -1.6(7) .
C7 C12 C13 C8 -178.5(4) .
C5 C7 N1 C15 -71.2(5) .
C12 C7 N1 C15 59.3(5) .
C5 C7 N1 Ni1 113.2(3) .
C12 C7 N1 Ni1 -116.3(3) .
O1 Ni1 N1 C15 -164.7(4) 2_656
O1 Ni1 N1 C15 15.3(4) .
N1 Ni1 N1 C15 52(100) 2_656
O1 Ni1 N1 C7 10.4(3) 2_656
O1 Ni1 N1 C7 -169.6(3) .
N1 Ni1 N1 C7 -133(100) 2_656
C7 N1 C15 C16 177.9(4) .
Ni1 N1 C15 C16 -6.6(6) .
N1 C15 C16 C21 -4.6(7) .
N1 C15 C16 C17 176.0(4) .
C21 C16 C17 C18 0.0(6) .
C15 C16 C17 C18 179.3(4) .
C16 C17 C18 C19 0.1(6) .
C16 C17 C18 Cl2 178.6(3) .
C17 C18 C19 C20 0.3(7) .
Cl2 C18 C19 C20 -178.3(3) .
C18 C19 C20 C21 -0.7(7) .
C18 C19 C20 Cl1 -179.8(3) .
C17 C16 C21 O1 179.9(4) .
C15 C16 C21 O1 0.6(6) .
C17 C16 C21 C20 -0.3(6) .
C15 C16 C21 C20 -179.7(4) .
C19 C20 C21 O1 -179.6(4) .
Cl1 C20 C21 O1 -0.4(6) .
C19 C20 C21 C16 0.7(6) .
Cl1 C20 C21 C16 179.8(3) .
C16 C21 O1 Ni1 15.8(6) .
C20 C21 O1 Ni1 -163.9(3) .
O1 Ni1 O1 C21 -151(5) 2_656
N1 Ni1 O1 C21 -20.7(4) .
N1 Ni1 O1 C21 159.3(4) 2_656
C27 C23 C24 O3 8.3(7) .
C23 C24 O3 C26 -8.0(5) .
C23 C24 O3 Ni2 161.5(3) .
O2 Ni2 O3 C26 -170.2(4) 2_765
O2 Ni2 O3 C26 9.8(4) .
N2 Ni2 O3 C26 101.7(4) 2_765
N2 Ni2 O3 C26 -78.3(4) .
O3 Ni2 O3 C26 -14(100) 2_765
O2 Ni2 O3 C24 22.5(3) 2_765
O2 Ni2 O3 C24 -157.5(3) .
N2 Ni2 O3 C24 -65.5(3) 2_765
N2 Ni2 O3 C24 114.5(3) .
O3 Ni2 O3 C24 179(100) 2_765
C24 O3 C26 C27 4.9(6) .
Ni2 O3 C26 C27 -163.4(4) .
O3 C26 C27 C23 0.4(7) .
C24 C23 C27 C26 -5.3(7) .
C36 C31 C32 C33 2.1(8) .
C31 C32 C33 C34 -2.0(8) .
C32 C33 C34 C35 2.0(7) .
C33 C34 C35 C36 -2.1(7) .
C33 C34 C35 C37 -177.4(4) .
C34 C35 C36 C31 2.2(7) .
C37 C35 C36 C31 177.4(4) .
C32 C31 C36 C35 -2.3(8) .
C36 C35 C37 N2 136.2(4) .
C34 C35 C37 N2 -48.8(5) .
C36 C35 C37 C42 8.4(6) .
C34 C35 C37 C42 -176.6(4) .
C43 C38 C39 C40 -0.3(8) .
C38 C39 C40 C41 0.7(8) .
C39 C40 C41 C42 -1.2(8) .
C40 C41 C42 C43 1.2(7) .
C40 C41 C42 C37 -179.4(4) .
N2 C37 C42 C43 -40.5(6) .
C35 C37 C42 C43 88.8(5) .
N2 C37 C42 C41 140.2(4) .
C35 C37 C42 C41 -90.5(5) .
C41 C42 C43 C38 -0.9(7) .
C37 C42 C43 C38 179.8(4) .
C39 C38 C43 C42 0.4(7) .
C42 C37 N2 C45 83.5(4) .
C35 C37 N2 C45 -46.1(5) .
C42 C37 N2 Ni2 -101.7(3) .
C35 C37 N2 Ni2 128.7(3) .
O2 Ni2 N2 C45 162.4(3) 2_765
O2 Ni2 N2 C45 -17.6(3) .
N2 Ni2 N2 C45 46(100) 2_765
O3 Ni2 N2 C45 -108.2(3) 2_765
O3 Ni2 N2 C45 71.8(3) .
O2 Ni2 N2 C37 -11.9(3) 2_765
O2 Ni2 N2 C37 168.1(3) .
N2 Ni2 N2 C37 -128(100) 2_765
O3 Ni2 N2 C37 77.4(3) 2_765
O3 Ni2 N2 C37 -102.6(3) .
C37 N2 C45 C46 -172.9(4) .
Ni2 N2 C45 C46 12.5(6) .
N2 C45 C46 C47 178.5(4) .
N2 C45 C46 C51 1.4(7) .
C51 C46 C47 C48 0.3(7) .
C45 C46 C47 C48 -176.8(4) .
C46 C47 C48 C49 -1.2(7) .
C46 C47 C48 Cl4 180.0(3) .
C47 C48 C49 C50 0.7(7) .
Cl4 C48 C49 C50 179.5(3) .
C48 C49 C50 C51 0.7(7) .
C48 C49 C50 Cl3 -178.5(3) .
C47 C46 C51 O2 179.7(4) .
C45 C46 C51 O2 -3.3(7) .
C47 C46 C51 C50 1.1(6) .
C45 C46 C51 C50 178.0(4) .
C49 C50 C51 O2 179.7(4) .
Cl3 C50 C51 O2 -1.1(6) .
C49 C50 C51 C46 -1.6(7) .
Cl3 C50 C51 C46 177.7(3) .
C46 C51 O2 Ni2 -10.4(6) .
C50 C51 O2 Ni2 168.2(3) .
O2 Ni2 O2 C51 -40(100) 2_765
N2 Ni2 O2 C51 -162.5(4) 2_765
N2 Ni2 O2 C51 17.5(4) .
O3 Ni2 O2 C51 108.9(4) 2_765
O3 Ni2 O2 C51 -71.1(4) .
